data_2228618
loop_
_publ_author_name
'Fu, Jian-Hua'
'Wang, Zhao-Yang'
'Li, Jian-Xiao'
'Tan, Yue-He'

_publ_section_title
;
 (<i>S</i>)-3-Bromo-4-diallylamino-5-[(1<i>R</i>,2<i>S</i>,5<i>R</i>)-2-isopropyl-5-methylcyclohexyloxy]furan-2(5<i>H</i>)-one
;
_journal_coeditor_code XU5089
_journal_issue 12
_journal_name_full 'Acta Crystallographica Section E'
_journal_page_first o3277
_journal_paper_doi 10.1107/S1600536810047173
_journal_volume 66
_journal_year 2010
_chemical_formula_iupac 'C20 H30 Br N O3'
_chemical_formula_moiety 'C20 H30 Br N O3'
_chemical_formula_sum 'C20 H30 Br N O3'
_chemical_formula_weight 412.35
_chemical_name_systematic
;
(<i>S</i>)-3-Bromo-4-diallylamino-5-[(1<i>R</i>,2<i>S</i>,5<i>R</i>)-
2-isopropyl-5-methylcyclohexyloxy]furan-2(5<i>H</i>)-one
;
_space_group_IT_number 19
_symmetry_cell_setting orthorhombic
_symmetry_space_group_name_Hall 'P 2ac 2ab'
_symmetry_space_group_name_H-M 'P 21 21 21'
_atom_sites_solution_hydrogens geom
_atom_sites_solution_primary direct
_atom_sites_solution_secondary difmap
_audit_creation_method SHELXL-97
_cell_angle_alpha 90.00
_cell_angle_beta 90.00
_cell_angle_gamma 90.00
_cell_formula_units_Z 4
_cell_length_a 8.5215(16)
_cell_length_b 11.934(2)
_cell_length_c 20.603(4)
_cell_measurement_reflns_used 3500
_cell_measurement_temperature 298(2)
_cell_measurement_theta_max 20.94
_cell_measurement_theta_min 2.59
_cell_volume 2095.2(7)
_computing_cell_refinement 'SAINT (Bruker, 2008)'
_computing_data_collection 'APEX2 (Bruker, 2008)'
_computing_data_reduction 'SAINT (Bruker, 2008)'
_computing_molecular_graphics 'ORTEP-3 for Windows (Farrugia, 1997)'
_computing_publication_material 'SHELXL97 (Sheldrick, 2008)'
_computing_structure_refinement 'SHELXL97 (Sheldrick, 2008)'
_computing_structure_solution 'SHELXS97 (Sheldrick, 2008)'
_diffrn_ambient_temperature 298(2)
_diffrn_measured_fraction_theta_full 0.999
_diffrn_measured_fraction_theta_max 0.999
_diffrn_measurement_device_type 'Bruker APEXII area-detector'
_diffrn_measurement_method '\f and \w scan'
_diffrn_radiation_monochromator graphite
_diffrn_radiation_source 'fine-focus sealed tube'
_diffrn_radiation_type MoK\a
_diffrn_radiation_wavelength 0.71073
_diffrn_reflns_av_R_equivalents 0.0776
_diffrn_reflns_av_sigmaI/netI 0.0629
_diffrn_reflns_limit_h_max 10
_diffrn_reflns_limit_h_min -10
_diffrn_reflns_limit_k_max 14
_diffrn_reflns_limit_k_min -14
_diffrn_reflns_limit_l_max 24
_diffrn_reflns_limit_l_min -24
_diffrn_reflns_number 19608
_diffrn_reflns_theta_full 24.90
_diffrn_reflns_theta_max 24.90
_diffrn_reflns_theta_min 1.97
_diffrn_standards_number 0
_exptl_absorpt_coefficient_mu 1.979
_exptl_absorpt_correction_T_max 0.729
_exptl_absorpt_correction_T_min 0.641
_exptl_absorpt_correction_type multi-scan
_exptl_absorpt_process_details '(SADABS; Sheldrick, 1996)'
_exptl_crystal_colour colourless
_exptl_crystal_density_diffrn 1.307
_exptl_crystal_density_method 'not measured'
_exptl_crystal_description block
_exptl_crystal_F_000 864
_exptl_crystal_size_max 0.23
_exptl_crystal_size_mid 0.20
_exptl_crystal_size_min 0.16
_refine_diff_density_max 0.281
_refine_diff_density_min -0.210
_refine_ls_abs_structure_details 'Flack (1983), 1543 Friedel pairs'
_refine_ls_abs_structure_Flack 0.001(9)
_refine_ls_extinction_coef 0.0169(8)
_refine_ls_extinction_expression Fc^*^=kFc[1+0.001xFc^2^\l^3^/sin(2\q)]^-1/4^
_refine_ls_extinction_method none
_refine_ls_goodness_of_fit_ref 1.043
_refine_ls_hydrogen_treatment constr
_refine_ls_matrix_type full
_refine_ls_number_parameters 230
_refine_ls_number_reflns 3640
_refine_ls_number_restraints 0
_refine_ls_restrained_S_all 1.043
_refine_ls_R_factor_all 0.0652
_refine_ls_R_factor_gt 0.0373
_refine_ls_shift/su_max 0.000
_refine_ls_shift/su_mean 0.000
_refine_ls_structure_factor_coef Fsqd
_refine_ls_weighting_details 'calc w=1/[\s^2^(Fo^2^)+(0.0000P)^2^+0.1072P] where P=(Fo^2^+2Fc^2^)/3'
_refine_ls_weighting_scheme calc
_refine_ls_wR_factor_gt 0.0695
_refine_ls_wR_factor_ref 0.0754
_reflns_number_gt 2660
_reflns_number_total 3640
_reflns_threshold_expression I>2sigma(I)
_cod_data_source_file xu5089.cif
_cod_data_source_block I
_cod_database_code 2228618
_cod_database_fobs_code 2228618

loop_
_symmetry_equiv_pos_as_xyz
'x, y, z'
'-x+1/2, -y, z+1/2'
'-x, y+1/2, -z+1/2'
'x+1/2, -y+1/2, -z'

loop_
_atom_site_type_symbol
_atom_site_label
_atom_site_fract_x
_atom_site_fract_y
_atom_site_fract_z
_atom_site_U_iso_or_equiv
_atom_site_adp_type
_atom_site_calc_flag
_atom_site_refinement_flags
_atom_site_occupancy
_atom_site_disorder_assembly
_atom_site_disorder_group
Br Br1 0.27706(5) -0.04364(3) 0.92085(2) 0.07258(18) Uani d . 1 . .
O O3 0.2972(3) 0.36270(16) 0.96994(9) 0.0435(5) Uani d . 1 . .
O O2 0.3680(3) 0.21670(19) 1.03849(10) 0.0574(7) Uani d . 1 . .
O O1 0.2726(3) 0.0470(2) 1.06339(12) 0.0797(8) Uani d . 1 . .
C C4 0.2198(4) 0.5548(3) 0.97362(17) 0.0567(9) Uani d . 1 . .
H H4 0.1129 0.5295 0.9834 0.068 Uiso calc R 1 . .
C C9 0.3298(4) 0.4689(3) 1.00221(16) 0.0479(9) Uani d . 1 . .
H H9 0.4381 0.4911 0.9927 0.057 Uiso calc R 1 . .
C C8 0.3107(4) 0.4579(3) 1.07491(17) 0.0579(8) Uani d . 1 . .
H H8A 0.3878 0.4051 1.0911 0.070 Uiso calc R 1 . .
H H8B 0.2074 0.4277 1.0842 0.070 Uiso calc R 1 . .
C C6 0.2203(5) 0.6563(3) 1.0818(2) 0.0822(12) Uani d . 1 . .
H H6A 0.1126 0.6350 1.0907 0.099 Uiso calc R 1 . .
H H6B 0.2394 0.7284 1.1021 0.099 Uiso calc R 1 . .
C C3 0.2302(4) 0.5667(3) 0.89958(18) 0.0670(11) Uani d . 1 . .
H H3 0.2262 0.4906 0.8819 0.080 Uiso calc R 1 . .
C C5 0.2427(5) 0.6670(3) 1.0096(2) 0.0798(13) Uani d . 1 . .
H H5A 0.3476 0.6949 1.0010 0.096 Uiso calc R 1 . .
H H5B 0.1685 0.7214 0.9928 0.096 Uiso calc R 1 . .
C C2 0.3854(5) 0.6182(4) 0.8759(2) 0.0923(14) Uani d . 1 . .
H H2A 0.3909 0.6952 0.8892 0.138 Uiso calc R 1 . .
H H2B 0.3903 0.6140 0.8294 0.138 Uiso calc R 1 . .
H H2C 0.4719 0.5776 0.8943 0.138 Uiso calc R 1 . .
C C10 0.3028(6) 0.5538(4) 1.1835(2) 0.1184(18) Uani d . 1 . .
H H10A 0.1984 0.5261 1.1906 0.178 Uiso calc R 1 . .
H H10B 0.3154 0.6243 1.2054 0.178 Uiso calc R 1 . .
H H10C 0.3774 0.5009 1.2003 0.178 Uiso calc R 1 . .
C C7 0.3301(4) 0.5697(3) 1.1109(2) 0.0727(12) Uani d . 1 . .
H H7 0.4382 0.5956 1.1046 0.087 Uiso calc R 1 . .
C C12 0.3881(3) 0.1916(2) 0.92585(17) 0.0411(7) Uani d . 1 . .
C C11 0.4052(4) 0.2769(3) 0.98021(15) 0.0441(8) Uani d . 1 . .
H H11 0.5124 0.3065 0.9819 0.053 Uiso calc R 1 . .
C C13 0.3321(4) 0.0962(3) 0.95381(17) 0.0468(9) Uani d . 1 . .
C C14 0.3192(4) 0.1112(3) 1.02266(19) 0.0557(10) Uani d . 1 . .
N N1 0.4230(3) 0.2185(2) 0.86442(14) 0.0512(8) Uani d . 1 . .
C C16 0.6441(5) 0.3143(3) 0.81261(19) 0.0658(11) Uani d . 1 . .
H H16 0.7254 0.2830 0.8366 0.079 Uiso calc R 1 . .
C C17 0.6743(6) 0.3435(3) 0.7539(2) 0.0898(14) Uani d . 1 . .
H H17A 0.5960 0.3751 0.7283 0.108 Uiso calc R 1 . .
H H17B 0.7744 0.3329 0.7369 0.108 Uiso calc R 1 . .
C C15 0.4897(4) 0.3267(3) 0.84513(18) 0.0547(10) Uani d . 1 . .
H H15A 0.5020 0.3734 0.8833 0.066 Uiso calc R 1 . .
H H15B 0.4175 0.3642 0.8159 0.066 Uiso calc R 1 . .
C C18 0.3789(5) 0.1460(3) 0.81058(17) 0.0659(11) Uani d . 1 . .
H H18A 0.3965 0.0687 0.8231 0.079 Uiso calc R 1 . .
H H18B 0.4467 0.1620 0.7739 0.079 Uiso calc R 1 . .
C C19 0.2127(6) 0.1588(4) 0.7897(2) 0.0828(13) Uani d . 1 . .
H H19 0.1814 0.1184 0.7534 0.099 Uiso calc R 1 . .
C C20 0.1081(6) 0.2206(4) 0.8173(2) 0.0991(16) Uani d . 1 . .
H H20A 0.1340 0.2626 0.8538 0.119 Uiso calc R 1 . .
H H20B 0.0067 0.2232 0.8006 0.119 Uiso calc R 1 . .
C C1 0.0902(5) 0.6287(4) 0.8715(2) 0.0987(16) Uani d . 1 . .
H H1A 0.0917 0.7051 0.8861 0.148 Uiso calc R 1 . .
H H1B -0.0049 0.5934 0.8857 0.148 Uiso calc R 1 . .
H H1C 0.0954 0.6269 0.8250 0.148 Uiso calc R 1 . .

loop_
_atom_site_aniso_label
_atom_site_aniso_U_11
_atom_site_aniso_U_22
_atom_site_aniso_U_33
_atom_site_aniso_U_12
_atom_site_aniso_U_13
_atom_site_aniso_U_23
Br1 0.0696(3) 0.0426(2) 0.1055(3) -0.0069(2) 0.0069(2) -0.0098(2)
O3 0.0464(13) 0.0334(11) 0.0508(13) 0.0051(11) 0.0006(11) -0.0065(10)
O2 0.0797(18) 0.0465(14) 0.0460(15) 0.0092(13) 0.0040(13) 0.0029(12)
O1 0.1046(19) 0.0580(15) 0.0766(18) 0.0109(18) 0.0256(16) 0.0173(14)
C4 0.050(2) 0.0383(18) 0.082(3) -0.001(2) 0.008(2) -0.0055(17)
C9 0.0412(19) 0.0343(18) 0.068(3) -0.0073(16) 0.0054(16) -0.0098(17)
C8 0.055(2) 0.054(2) 0.065(2) 0.0018(19) 0.002(2) -0.011(2)
C6 0.071(3) 0.054(2) 0.122(4) -0.005(2) 0.011(3) -0.039(2)
C3 0.071(3) 0.046(2) 0.084(3) 0.004(2) 0.012(2) 0.0154(17)
C5 0.073(3) 0.040(2) 0.126(4) 0.000(2) 0.007(3) -0.012(2)
C2 0.094(4) 0.068(3) 0.115(4) 0.001(3) 0.031(3) 0.028(3)
C10 0.141(4) 0.129(4) 0.085(4) 0.017(4) 0.002(3) -0.060(3)
C7 0.057(2) 0.071(3) 0.090(3) -0.001(2) 0.007(2) -0.039(2)
C12 0.0338(17) 0.0386(18) 0.051(2) 0.0041(13) 0.0021(18) -0.0023(18)
C11 0.046(2) 0.0382(18) 0.048(2) 0.0053(16) 0.0020(17) -0.0017(17)
C13 0.048(2) 0.0388(19) 0.053(2) 0.0103(16) 0.0032(17) -0.0003(16)
C14 0.055(3) 0.039(2) 0.073(3) 0.0175(18) 0.015(2) 0.0080(19)
N1 0.0573(19) 0.0478(17) 0.048(2) -0.0038(15) 0.0100(15) -0.0076(15)
C16 0.070(3) 0.067(3) 0.061(3) -0.006(2) 0.006(2) 0.009(2)
C17 0.107(4) 0.082(3) 0.081(3) 0.005(3) 0.018(3) 0.021(2)
C15 0.065(3) 0.046(2) 0.054(2) -0.0049(18) 0.007(2) -0.0010(17)
C18 0.084(3) 0.064(3) 0.050(2) -0.014(2) 0.010(2) -0.015(2)
C19 0.086(3) 0.097(3) 0.065(3) -0.024(3) -0.017(3) 0.003(2)
C20 0.070(3) 0.125(4) 0.103(4) -0.011(3) -0.018(3) 0.037(4)
C1 0.099(4) 0.086(3) 0.111(4) 0.017(3) 0.003(3) 0.030(3)

loop_
_atom_type_symbol
_atom_type_description
_atom_type_scat_dispersion_real
_atom_type_scat_dispersion_imag
_atom_type_scat_source
C C 0.0033 0.0016 'International Tables Vol C Tables 4.2.6.8 and 6.1.1.4'
H H 0.0000 0.0000 'International Tables Vol C Tables 4.2.6.8 and 6.1.1.4'
N N 0.0061 0.0033 'International Tables Vol C Tables 4.2.6.8 and 6.1.1.4'
O O 0.0106 0.0060 'International Tables Vol C Tables 4.2.6.8 and 6.1.1.4'
Br Br -0.2901 2.4595 'International Tables Vol C Tables 4.2.6.8 and 6.1.1.4'

loop_
_geom_angle_atom_site_label_1
_geom_angle_atom_site_label_2
_geom_angle_atom_site_label_3
_geom_angle_site_symmetry_1
_geom_angle_site_symmetry_3
_geom_angle
_geom_angle_publ_flag
C11 O3 C9 . . 116.3(2) ?
C14 O2 C11 . . 109.2(3) ?
C9 C4 C3 . . 114.5(3) ?
C9 C4 C5 . . 108.9(3) ?
C3 C4 C5 . . 112.9(3) ?
C9 C4 H4 . . 106.7 ?
C3 C4 H4 . . 106.7 ?
C5 C4 H4 . . 106.7 ?
O3 C9 C4 . . 107.1(2) ?
O3 C9 C8 . . 110.9(3) ?
C4 C9 C8 . . 112.3(3) ?
O3 C9 H9 . . 108.8 ?
C4 C9 H9 . . 108.8 ?
C8 C9 H9 . . 108.8 ?
C9 C8 C7 . . 113.1(3) ?
C9 C8 H8A . . 109.0 ?
C7 C8 H8A . . 109.0 ?
C9 C8 H8B . . 109.0 ?
C7 C8 H8B . . 109.0 ?
H8A C8 H8B . . 107.8 ?
C5 C6 C7 . . 111.8(3) ?
C5 C6 H6A . . 109.3 ?
C7 C6 H6A . . 109.3 ?
C5 C6 H6B . . 109.3 ?
C7 C6 H6B . . 109.3 ?
H6A C6 H6B . . 107.9 ?
C1 C3 C4 . . 112.2(3) ?
C1 C3 C2 . . 111.1(3) ?
C4 C3 C2 . . 113.7(3) ?
C1 C3 H3 . . 106.4 ?
C4 C3 H3 . . 106.4 ?
C2 C3 H3 . . 106.4 ?
C6 C5 C4 . . 112.7(3) ?
C6 C5 H5A . . 109.1 ?
C4 C5 H5A . . 109.1 ?
C6 C5 H5B . . 109.1 ?
C4 C5 H5B . . 109.1 ?
H5A C5 H5B . . 107.8 ?
C3 C2 H2A . . 109.5 ?
C3 C2 H2B . . 109.5 ?
H2A C2 H2B . . 109.5 ?
C3 C2 H2C . . 109.5 ?
H2A C2 H2C . . 109.5 ?
H2B C2 H2C . . 109.5 ?
C7 C10 H10A . . 109.5 ?
C7 C10 H10B . . 109.5 ?
H10A C10 H10B . . 109.5 ?
C7 C10 H10C . . 109.5 ?
H10A C10 H10C . . 109.5 ?
H10B C10 H10C . . 109.5 ?
C6 C7 C10 . . 112.2(3) ?
C6 C7 C8 . . 109.5(3) ?
C10 C7 C8 . . 110.4(3) ?
C6 C7 H7 . . 108.2 ?
C10 C7 H7 . . 108.2 ?
C8 C7 H7 . . 108.2 ?
N1 C12 C13 . . 132.7(3) ?
N1 C12 C11 . . 120.9(3) ?
C13 C12 C11 . . 106.3(3) ?
O3 C11 O2 . . 110.5(3) ?
O3 C11 C12 . . 108.5(2) ?
O2 C11 C12 . . 105.1(2) ?
O3 C11 H11 . . 110.9 ?
O2 C11 H11 . . 110.9 ?
C12 C11 H11 . . 110.9 ?
C12 C13 C14 . . 109.9(3) ?
C12 C13 Br1 . . 133.1(3) ?
C14 C13 Br1 . . 117.0(2) ?
O1 C14 O2 . . 121.4(3) ?
O1 C14 C13 . . 129.4(3) ?
O2 C14 C13 . . 109.2(3) ?
C12 N1 C18 . . 121.3(3) ?
C12 N1 C15 . . 123.6(3) ?
C18 N1 C15 . . 114.7(3) ?
C17 C16 C15 . . 125.1(4) ?
C17 C16 H16 . . 117.4 ?
C15 C16 H16 . . 117.4 ?
C16 C17 H17A . . 120.0 ?
C16 C17 H17B . . 120.0 ?
H17A C17 H17B . . 120.0 ?
N1 C15 C16 . . 112.2(3) ?
N1 C15 H15A . . 109.2 ?
C16 C15 H15A . . 109.2 ?
N1 C15 H15B . . 109.2 ?
C16 C15 H15B . . 109.2 ?
H15A C15 H15B . . 107.9 ?
N1 C18 C19 . . 113.9(4) ?
N1 C18 H18A . . 108.8 ?
C19 C18 H18A . . 108.8 ?
N1 C18 H18B . . 108.8 ?
C19 C18 H18B . . 108.8 ?
H18A C18 H18B . . 107.7 ?
C20 C19 C18 . . 126.2(5) ?
C20 C19 H19 . . 116.9 ?
C18 C19 H19 . . 116.9 ?
C19 C20 H20A . . 120.0 ?
C19 C20 H20B . . 120.0 ?
H20A C20 H20B . . 120.0 ?
C3 C1 H1A . . 109.5 ?
C3 C1 H1B . . 109.5 ?
H1A C1 H1B . . 109.5 ?
C3 C1 H1C . . 109.5 ?
H1A C1 H1C . . 109.5 ?
H1B C1 H1C . . 109.5 ?

loop_
_geom_bond_atom_site_label_1
_geom_bond_atom_site_label_2
_geom_bond_site_symmetry_2
_geom_bond_distance
_geom_bond_publ_flag
Br1 C13 . 1.862(3) ?
O3 C11 . 1.393(4) ?
O3 C9 . 1.458(3) ?
O2 C14 . 1.365(4) ?
O2 C11 . 1.434(4) ?
O1 C14 . 1.204(4) ?
C4 C9 . 1.509(4) ?
C4 C3 . 1.535(5) ?
C4 C5 . 1.542(4) ?
C4 H4 . 0.9800 ?
C9 C8 . 1.512(4) ?
C9 H9 . 0.9800 ?
C8 C7 . 1.535(5) ?
C8 H8A . 0.9700 ?
C8 H8B . 0.9700 ?
C6 C5 . 1.505(5) ?
C6 C7 . 1.518(5) ?
C6 H6A . 0.9700 ?
C6 H6B . 0.9700 ?
C3 C1 . 1.518(5) ?
C3 C2 . 1.538(5) ?
C3 H3 . 0.9800 ?
C5 H5A . 0.9700 ?
C5 H5B . 0.9700 ?
C2 H2A . 0.9600 ?
C2 H2B . 0.9600 ?
C2 H2C . 0.9600 ?
C10 C7 . 1.526(6) ?
C10 H10A . 0.9600 ?
C10 H10B . 0.9600 ?
C10 H10C . 0.9600 ?
C7 H7 . 0.9800 ?
C12 N1 . 1.339(4) ?
C12 C13 . 1.362(4) ?
C12 C11 . 1.521(4) ?
C11 H11 . 0.9800 ?
C13 C14 . 1.434(5) ?
N1 C18 . 1.456(4) ?
N1 C15 . 1.466(4) ?
C16 C17 . 1.285(5) ?
C16 C15 . 1.484(5) ?
C16 H16 . 0.9300 ?
C17 H17A . 0.9300 ?
C17 H17B . 0.9300 ?
C15 H15A . 0.9700 ?
C15 H15B . 0.9700 ?
C18 C19 . 1.488(6) ?
C18 H18A . 0.9700 ?
C18 H18B . 0.9700 ?
C19 C20 . 1.288(6) ?
C19 H19 . 0.9300 ?
C20 H20A . 0.9300 ?
C20 H20B . 0.9300 ?
C1 H1A . 0.9600 ?
C1 H1B . 0.9600 ?
C1 H1C . 0.9600 ?

loop_
_geom_hbond_atom_site_label_D
_geom_hbond_atom_site_label_H
_geom_hbond_atom_site_label_A
_geom_hbond_site_symmetry_A
_geom_hbond_distance_DH
_geom_hbond_distance_HA
_geom_hbond_distance_DA
_geom_hbond_angle_DHA
_geom_hbond_publ_flag
C20 H20A N1 . 0.93 2.53 2.854(6) 100.9 n
C18 H18A Br1 . 0.97 2.62 3.322(4) 129.1 n
C15 H15A O3 . 0.97 2.50 3.081(4) 118.3 n
C8 H8A O2 . 0.97 2.50 3.015(4) 112.9 n
C3 H3 O3 . 0.98 2.45 2.891(4) 107.1 n

loop_
_geom_torsion_atom_site_label_1
_geom_torsion_atom_site_label_2
_geom_torsion_atom_site_label_3
_geom_torsion_atom_site_label_4
_geom_torsion_site_symmetry_1
_geom_torsion_site_symmetry_2
_geom_torsion_site_symmetry_3
_geom_torsion_site_symmetry_4
_geom_torsion
_geom_torsion_publ_flag
C11 O3 C9 C4 . . . . 168.3(2) ?
C11 O3 C9 C8 . . . . -68.9(3) ?
C3 C4 C9 O3 . . . . -56.2(3) ?
C5 C4 C9 O3 . . . . 176.3(3) ?
C3 C4 C9 C8 . . . . -178.1(3) ?
C5 C4 C9 C8 . . . . 54.4(4) ?
O3 C9 C8 C7 . . . . -175.2(3) ?
C4 C9 C8 C7 . . . . -55.4(4) ?
C9 C4 C3 C1 . . . . 164.3(3) ?
C5 C4 C3 C1 . . . . -70.3(4) ?
C9 C4 C3 C2 . . . . -68.5(4) ?
C5 C4 C3 C2 . . . . 56.9(4) ?
C7 C6 C5 C4 . . . . 57.1(4) ?
C9 C4 C5 C6 . . . . -55.9(4) ?
C3 C4 C5 C6 . . . . 175.7(3) ?
C5 C6 C7 C10 . . . . -177.1(3) ?
C5 C6 C7 C8 . . . . -54.0(4) ?
C9 C8 C7 C6 . . . . 53.5(4) ?
C9 C8 C7 C10 . . . . 177.6(3) ?
C9 O3 C11 O2 . . . . 85.9(3) ?
C9 O3 C11 C12 . . . . -159.4(2) ?
C14 O2 C11 O3 . . . . 111.6(3) ?
C14 O2 C11 C12 . . . . -5.2(3) ?
N1 C12 C11 O3 . . . . 65.6(3) ?
C13 C12 C11 O3 . . . . -113.1(3) ?
N1 C12 C11 O2 . . . . -176.3(3) ?
C13 C12 C11 O2 . . . . 5.0(3) ?
N1 C12 C13 C14 . . . . 178.5(3) ?
C11 C12 C13 C14 . . . . -3.0(4) ?
N1 C12 C13 Br1 . . . . 0.3(6) ?
C11 C12 C13 Br1 . . . . 178.8(3) ?
C11 O2 C14 O1 . . . . -175.5(3) ?
C11 O2 C14 C13 . . . . 3.6(4) ?
C12 C13 C14 O1 . . . . 178.8(3) ?
Br1 C13 C14 O1 . . . . -2.6(5) ?
C12 C13 C14 O2 . . . . -0.2(4) ?
Br1 C13 C14 O2 . . . . 178.3(2) ?
C13 C12 N1 C18 . . . . 10.4(5) ?
C11 C12 N1 C18 . . . . -167.9(3) ?
C13 C12 N1 C15 . . . . -177.2(3) ?
C11 C12 N1 C15 . . . . 4.5(5) ?
C12 N1 C15 C16 . . . . 120.4(3) ?
C18 N1 C15 C16 . . . . -66.7(4) ?
C17 C16 C15 N1 . . . . 117.8(4) ?
C12 N1 C18 C19 . . . . 80.9(4) ?
C15 N1 C18 C19 . . . . -92.2(4) ?
N1 C18 C19 C20 . . . . -4.7(7) ?

loop_
_cod_related_entry_id
_cod_related_entry_database
_cod_related_entry_code
1 ChemSpider 30656403
